data_4332679
loop_
_publ_author_name
'Brayton, Daniel F.'
'Tanabe, Kristine'
'Khiterer, Mariya'
'Kolahi, Kian'
'Ziller, Joseph'
'Greaves, John'
'Farmer, Patrick J.'

_publ_section_title
;
 Oxygenation of Zinc Dialkyldithiocarbamate Complexes:&#x00A0; Isolation,
 Characterization, and Reactivity of the Stoichiometric Oxygenates
;
_journal_issue 15
_journal_name_full 'Inorganic Chemistry'
_journal_page_first 6064
_journal_page_last 6072
_journal_paper_doi 10.1021/ic060671j
_journal_volume 45
_journal_year 2006
_chemical_formula_sum 'C10 H22 N2 O5 S4 Zn'
_chemical_formula_weight 443.91
_chemical_name_systematic
; 
 ? 
;
_space_group_IT_number 13
_symmetry_cell_setting monoclinic
_symmetry_space_group_name_Hall '-P 2yac'
_symmetry_space_group_name_H-M 'P 1 2/n 1'
_atom_sites_solution_hydrogens difmap
_atom_sites_solution_primary direct
_atom_sites_solution_secondary difmap
_audit_creation_method SHELXTL
_cell_angle_alpha 90.00
_cell_angle_beta 97.9880(10)
_cell_angle_gamma 90.00
_cell_formula_units_Z 4
_cell_length_a 17.6637(7)
_cell_length_b 5.9091(2)
_cell_length_c 17.9763(7)
_cell_measurement_temperature 163(2)
_cell_volume 1858.10(12)
_computing_cell_refinement 'Bruker SMART/SAINT'
_computing_data_collection 'Bruker SMART'
_computing_data_reduction 'Bruker SAINT'
_computing_molecular_graphics 'Bruker SHELXTL'
_computing_publication_material 'Bruker SHELXTL'
_computing_structure_refinement 'Bruker SHELXTL'
_computing_structure_solution 'Bruker SHELXTL'
_diffrn_ambient_temperature 163(2)
_diffrn_measured_fraction_theta_full 0.966
_diffrn_measured_fraction_theta_max 0.966
_diffrn_measurement_device_type 'CCD area detector'
_diffrn_measurement_method 'omega scans'
_diffrn_radiation_monochromator graphite
_diffrn_radiation_source 'sealed tube'
_diffrn_radiation_type MoK\a
_diffrn_radiation_wavelength 0.71073
_diffrn_reflns_av_R_equivalents 0.0229
_diffrn_reflns_av_sigmaI/netI 0.0188
_diffrn_reflns_limit_h_max 22
_diffrn_reflns_limit_h_min -23
_diffrn_reflns_limit_k_max 7
_diffrn_reflns_limit_k_min -7
_diffrn_reflns_limit_l_max 22
_diffrn_reflns_limit_l_min -23
_diffrn_reflns_number 18393
_diffrn_reflns_theta_full 28.29
_diffrn_reflns_theta_max 28.29
_diffrn_reflns_theta_min 1.51
_diffrn_standards_decay_% '< 1.0'
_diffrn_standards_interval_count 'initial 50 frames recollected'
_diffrn_standards_number '50 frames'
_exptl_absorpt_coefficient_mu 1.791
_exptl_absorpt_correction_T_max 0.7272
_exptl_absorpt_correction_T_min 0.5131
_exptl_absorpt_correction_type multi-scan
_exptl_absorpt_process_details 'Bruker SADABS'
_exptl_crystal_colour colorless
_exptl_crystal_density_diffrn 1.587
_exptl_crystal_density_meas ?
_exptl_crystal_density_method 'not measured'
_exptl_crystal_description irregular
_exptl_crystal_F_000 920
_exptl_crystal_size_max 0.43
_exptl_crystal_size_mid 0.24
_exptl_crystal_size_min 0.19
_refine_diff_density_max 0.373
_refine_diff_density_min -0.280
_refine_diff_density_rms 0.051
_refine_ls_extinction_method none
_refine_ls_goodness_of_fit_ref 1.031
_refine_ls_hydrogen_treatment refall
_refine_ls_matrix_type full
_refine_ls_number_parameters 289
_refine_ls_number_reflns 4452
_refine_ls_number_restraints 0
_refine_ls_restrained_S_all 1.031
_refine_ls_R_factor_all 0.0222
_refine_ls_R_factor_gt 0.0193
_refine_ls_shift/su_max 0.001
_refine_ls_shift/su_mean 0.000
_refine_ls_structure_factor_coef Fsqd
_refine_ls_weighting_details 'calc w=1/[\s^2^(Fo^2^)+(0.0255P)^2^+0.6236P] where P=(Fo^2^+2Fc^2^)/3'
_refine_ls_weighting_scheme calc
_refine_ls_wR_factor_gt 0.0479
_refine_ls_wR_factor_ref 0.0495
_reflns_number_gt 4112
_reflns_number_total 4452
_reflns_threshold_expression >2sigma(I)
_cod_data_source_file ic060671jsup2.cif
_cod_data_source_block pjf19
_cod_depositor_comments
;
The following automatic conversions were performed:

'_symmetry_cell_setting' value 'Monoclinic' changed to 'monoclinic'
according to /home/saulius/struct/CIF-dictionaries/cif_core.dic
dictionary named 'cif_core.dic' version 2.4.2 from 2011-04-26.

Automatic conversion script
Id: cif_fix_values 1891 2012-01-12 08:04:46Z andrius 

The following automatic conversions were performed:

'_exptl_crystal_density_meas' value 'none' was changed to '?' - the
value is perceived as not measured.

Automatic conversion script
Id: cif_fix_values 3008 2015-01-20 13:52:24Z robertas 
;
_cod_original_sg_symbol_H-M P2/n
_cod_database_code 4332679

loop_
_symmetry_equiv_pos_as_xyz
'x, y, z'
'-x+1/2, y, -z+1/2'
'-x, -y, -z'
'x-1/2, -y, z-1/2'

loop_
_atom_site_label
_atom_site_type_symbol
_atom_site_fract_x
_atom_site_fract_y
_atom_site_fract_z
_atom_site_U_iso_or_equiv
_atom_site_adp_type
_atom_site_occupancy
_atom_site_symmetry_multiplicity
_atom_site_calc_flag
_atom_site_refinement_flags
Zn1 Zn 0.2500 0.05790(3) 0.2500 0.01608(6) Uani 1 2 d S
S1 S 0.330845(17) 0.21834(6) 0.356426(19) 0.02047(7) Uani 1 1 d .
S2 S 0.161078(17) 0.27993(5) 0.368363(17) 0.01626(7) Uani 1 1 d .
O1 O 0.16469(5) 0.08031(15) 0.31682(5) 0.01936(18) Uani 1 1 d .
O2 O 0.15222(5) 0.49635(16) 0.32483(5) 0.02080(19) Uani 1 1 d .
O3 O 0.2500 -0.2757(2) 0.2500 0.0349(4) Uani 1 2 d S
N1 N 0.28066(6) 0.41903(18) 0.47273(6) 0.0178(2) Uani 1 1 d .
C1 C 0.26549(7) 0.3113(2) 0.40871(7) 0.0161(2) Uani 1 1 d .
C2 C 0.36072(8) 0.4704(2) 0.50532(8) 0.0231(3) Uani 1 1 d .
C3 C 0.39236(10) 0.6772(3) 0.47017(10) 0.0327(3) Uani 1 1 d .
C4 C 0.22011(8) 0.5100(3) 0.51418(8) 0.0252(3) Uani 1 1 d .
C5 C 0.20124(10) 0.7558(3) 0.49452(9) 0.0345(4) Uani 1 1 d .
H3 H 0.2191(11) -0.354(4) 0.2723(11) 0.050(6) Uiso 1 1 d .
H2A H 0.3603(9) 0.489(3) 0.5579(10) 0.026(4) Uiso 1 1 d .
H2B H 0.3900(9) 0.338(3) 0.4973(9) 0.022(4) Uiso 1 1 d .
H3A H 0.3884(11) 0.666(4) 0.4184(12) 0.048(6) Uiso 1 1 d .
H3B H 0.3680(11) 0.811(4) 0.4802(11) 0.046(6) Uiso 1 1 d .
H3C H 0.4454(12) 0.696(4) 0.4911(12) 0.052(6) Uiso 1 1 d .
H4A H 0.2379(10) 0.491(3) 0.5670(10) 0.033(5) Uiso 1 1 d .
H4B H 0.1754(9) 0.412(3) 0.5035(9) 0.027(4) Uiso 1 1 d .
H5A H 0.2418(11) 0.853(3) 0.5142(10) 0.038(5) Uiso 1 1 d .
H5B H 0.1901(11) 0.777(3) 0.4390(12) 0.047(5) Uiso 1 1 d .
H5C H 0.1555(11) 0.798(3) 0.5184(11) 0.047(5) Uiso 1 1 d .
Zn2 Zn -0.2500 0.25073(3) 0.2500 0.01576(6) Uani 1 2 d S
S3 S -0.142167(18) 0.08705(6) 0.326786(18) 0.02172(8) Uani 1 1 d .
S4 S -0.132618(17) 0.02316(5) 0.159449(17) 0.01602(7) Uani 1 1 d .
O4 O -0.18247(5) 0.22782(15) 0.16434(5) 0.01806(18) Uani 1 1 d .
O5 O -0.17965(5) -0.18759(15) 0.14990(5) 0.02107(19) Uani 1 1 d .
O6 O -0.2500 0.5832(2) 0.2500 0.0365(4) Uani 1 2 d S
N2 N -0.02631(6) -0.12250(18) 0.27687(6) 0.0167(2) Uani 1 1 d .
C6 C -0.09119(7) -0.0118(2) 0.26168(7) 0.0157(2) Uani 1 1 d .
C7 C 0.01425(7) -0.2229(2) 0.21781(8) 0.0211(3) Uani 1 1 d .
C8 C -0.00741(8) -0.4692(3) 0.20309(9) 0.0274(3) Uani 1 1 d .
C9 C 0.00774(7) -0.1646(2) 0.35596(8) 0.0217(3) Uani 1 1 d .
C10 C -0.02964(10) -0.3603(3) 0.39190(10) 0.0349(4) Uani 1 1 d .
H6 H -0.2710(11) 0.657(4) 0.2776(11) 0.047(6) Uiso 1 1 d .
H7A H 0.0029(8) -0.134(3) 0.1737(8) 0.017(4) Uiso 1 1 d .
H7B H 0.0669(10) -0.203(3) 0.2348(9) 0.029(4) Uiso 1 1 d .
H8A H -0.0610(11) -0.484(3) 0.1895(11) 0.041(5) Uiso 1 1 d .
H8B H 0.0110(10) -0.557(3) 0.2476(10) 0.031(4) Uiso 1 1 d .
H8C H 0.0178(10) -0.528(3) 0.1618(11) 0.038(5) Uiso 1 1 d .
H9A H 0.0017(9) -0.030(3) 0.3847(9) 0.025(4) Uiso 1 1 d .
H9B H 0.0626(9) -0.196(3) 0.3542(9) 0.026(4) Uiso 1 1 d .
H10A H -0.0828(12) -0.337(4) 0.3905(11) 0.049(6) Uiso 1 1 d .
H10B H -0.0113(11) -0.365(3) 0.4443(12) 0.048(6) Uiso 1 1 d .
H10C H -0.0223(12) -0.503(4) 0.3691(12) 0.059(7) Uiso 1 1 d .

loop_
_atom_site_aniso_label
_atom_site_aniso_U_11
_atom_site_aniso_U_22
_atom_site_aniso_U_33
_atom_site_aniso_U_23
_atom_site_aniso_U_13
_atom_site_aniso_U_12
Zn1 0.01912(10) 0.01201(10) 0.01778(11) 0.000 0.00490(8) 0.000
S1 0.01579(14) 0.02499(16) 0.02089(16) -0.00384(12) 0.00345(12) 0.00158(12)
S2 0.01510(14) 0.01695(14) 0.01726(15) -0.00024(11) 0.00411(11) -0.00059(11)
O1 0.0201(4) 0.0172(4) 0.0216(5) -0.0021(4) 0.0056(3) -0.0041(3)
O2 0.0189(4) 0.0181(4) 0.0246(5) 0.0029(4) 0.0002(4) 0.0023(3)
O3 0.0478(10) 0.0107(6) 0.0532(11) 0.000 0.0319(8) 0.000
N1 0.0194(5) 0.0196(5) 0.0140(5) 0.0014(4) 0.0013(4) 0.0010(4)
C1 0.0172(5) 0.0147(6) 0.0165(6) 0.0045(5) 0.0026(4) 0.0012(4)
C2 0.0223(6) 0.0269(7) 0.0188(7) 0.0002(5) -0.0016(5) -0.0017(5)
C3 0.0351(8) 0.0305(8) 0.0326(9) -0.0015(7) 0.0050(7) -0.0100(7)
C4 0.0254(7) 0.0351(8) 0.0153(6) -0.0039(6) 0.0041(5) 0.0036(6)
C5 0.0404(9) 0.0395(9) 0.0219(8) -0.0068(6) -0.0018(6) 0.0177(7)
Zn2 0.01458(10) 0.01246(10) 0.02038(11) 0.000 0.00286(8) 0.000
S3 0.01827(15) 0.03059(18) 0.01618(15) -0.00214(13) 0.00193(11) 0.00630(12)
S4 0.01632(14) 0.01699(15) 0.01502(14) 0.00116(11) 0.00312(11) 0.00030(11)
O4 0.0184(4) 0.0165(4) 0.0194(5) 0.0031(3) 0.0028(3) 0.0009(3)
O5 0.0250(5) 0.0170(4) 0.0204(5) -0.0026(4) 0.0006(4) -0.0023(4)
O6 0.0562(11) 0.0116(7) 0.0489(11) 0.000 0.0329(9) 0.000
N2 0.0133(5) 0.0173(5) 0.0197(5) 0.0006(4) 0.0023(4) -0.0011(4)
C6 0.0151(5) 0.0150(6) 0.0170(6) 0.0004(5) 0.0022(4) -0.0029(4)
C7 0.0152(6) 0.0235(7) 0.0254(7) 0.0000(5) 0.0058(5) 0.0022(5)
C8 0.0200(7) 0.0262(7) 0.0352(8) -0.0081(6) 0.0011(6) 0.0021(5)
C9 0.0165(6) 0.0267(7) 0.0209(7) 0.0031(5) -0.0009(5) 0.0013(5)
C10 0.0354(9) 0.0363(9) 0.0329(9) 0.0148(7) 0.0042(7) -0.0003(7)

loop_
_atom_type_symbol
_atom_type_description
_atom_type_scat_dispersion_real
_atom_type_scat_dispersion_imag
_atom_type_scat_source
C C 0.0033 0.0016 'International Tables Vol C Tables 4.2.6.8 and 6.1.1.4'
H H 0.0000 0.0000 'International Tables Vol C Tables 4.2.6.8 and 6.1.1.4'
N N 0.0061 0.0033 'International Tables Vol C Tables 4.2.6.8 and 6.1.1.4'
O O 0.0106 0.0060 'International Tables Vol C Tables 4.2.6.8 and 6.1.1.4'
S S 0.1246 0.1234 'International Tables Vol C Tables 4.2.6.8 and 6.1.1.4'
Zn Zn 0.2839 1.4301 'International Tables Vol C Tables 4.2.6.8 and 6.1.1.4'

loop_
_geom_angle_atom_site_label_1
_geom_angle_atom_site_label_2
_geom_angle_atom_site_label_3
_geom_angle
_geom_angle_site_symmetry_1
_geom_angle_site_symmetry_3
O3 Zn1 O1 93.69(2) . 2
O3 Zn1 O1 93.69(2) . .
O1 Zn1 O1 172.62(5) 2 .
O3 Zn1 S1 113.100(9) . .
O1 Zn1 S1 92.11(3) 2 .
O1 Zn1 S1 84.99(3) . .
O3 Zn1 S1 113.100(9) . 2
O1 Zn1 S1 84.99(3) 2 2
O1 Zn1 S1 92.11(3) . 2
S1 Zn1 S1 133.801(18) . 2
C1 S1 Zn1 101.24(4) . .
O2 S2 O1 110.97(5) . .
O2 S2 C1 98.16(5) . .
O1 S2 C1 100.95(5) . .
S2 O1 Zn1 120.42(5) . .
C1 N1 C2 120.89(11) . .
C1 N1 C4 122.86(11) . .
C2 N1 C4 116.12(11) . .
N1 C1 S1 125.32(10) . .
N1 C1 S2 116.96(9) . .
S1 C1 S2 117.52(7) . .
N1 C2 C3 112.71(12) . .
N1 C4 C5 112.25(12) . .
O6 Zn2 O4 93.73(2) . 2_455
O6 Zn2 O4 93.73(2) . .
O4 Zn2 O4 172.53(5) 2_455 .
O6 Zn2 S3 113.814(10) . 2_455
O4 Zn2 S3 84.74(3) 2_455 2_455
O4 Zn2 S3 92.24(3) . 2_455
O6 Zn2 S3 113.814(10) . .
O4 Zn2 S3 92.24(3) 2_455 .
O4 Zn2 S3 84.74(3) . .
S3 Zn2 S3 132.372(19) 2_455 .
C6 S3 Zn2 101.51(4) . .
O5 S4 O4 110.85(5) . .
O5 S4 C6 98.88(5) . .
O4 S4 C6 100.45(5) . .
S4 O4 Zn2 119.73(5) . .
C6 N2 C7 122.93(11) . .
C6 N2 C9 120.48(11) . .
C7 N2 C9 116.49(10) . .
N2 C6 S3 124.42(10) . .
N2 C6 S4 117.66(9) . .
S3 C6 S4 117.82(7) . .
N2 C7 C8 111.89(11) . .
N2 C9 C10 113.09(12) . .

loop_
_geom_bond_atom_site_label_1
_geom_bond_atom_site_label_2
_geom_bond_distance
_geom_bond_site_symmetry_2
Zn1 O3 1.9713(14) .
Zn1 O1 2.0576(9) 2
Zn1 O1 2.0576(9) .
Zn1 S1 2.4164(3) .
Zn1 S1 2.4164(3) 2
S1 C1 1.6792(13) .
S2 O2 1.4961(10) .
S2 O1 1.5068(9) .
S2 C1 1.8947(13) .
N1 C1 1.3098(17) .
N1 C2 1.4850(17) .
N1 C4 1.4865(17) .
C2 C3 1.517(2) .
C4 C5 1.521(2) .
Zn2 O6 1.9649(15) .
Zn2 O4 2.0791(9) 2_455
Zn2 O4 2.0791(9) .
Zn2 S3 2.3954(3) 2_455
Zn2 S3 2.3954(3) .
S3 C6 1.6778(13) .
S4 O5 1.4936(9) .
S4 O4 1.5057(9) .
S4 C6 1.8926(13) .
N2 C6 1.3147(16) .
N2 C7 1.4846(17) .
N2 C9 1.4856(16) .
C7 C8 1.5185(19) .
C9 C10 1.520(2) .
